data_1567630
loop_
_publ_author_name
'Wang, Gang'
'Li, Wenqi'
'Liu, Tianxiang'
'Zhang, Yonghong'
'Wang, Bin'
'Xue, Fei'
'Jin, Weiwei'
'Ma, Caiyan'
'Xia, Yu'
'Liu, Chenjiang'

_publ_section_title
;
 Palladium-catalyzed intramolecular Heck dearomative
 <i>gem</i>-difluorovinylation of indoles.
;
_journal_issue 39
_journal_name_full 'Chemical science'
_journal_page_first 11594
_journal_page_last 11599
_journal_paper_doi 10.1039/d2sc03169h
_journal_volume 13
_journal_year 2022
_chemical_formula_moiety 'C22 H13 F2 N O'
_chemical_formula_sum 'C22 H13 F2 N O'
_chemical_formula_weight 345.33
_space_group_crystal_system monoclinic
_space_group_IT_number 15
_space_group_name_Hall '-C 2yc'
_space_group_name_H-M_alt 'C 1 2/c 1'
_atom_sites_solution_hydrogens geom
_audit_creation_date 2021-04-28
_audit_creation_method
;
Olex2 1.3
(compiled 2020.11.12 svn.r5f609507 for OlexSys, GUI svn.r6272)
;
_audit_update_record
;
2021-08-03 deposited with the CCDC.	2022-09-13 downloaded from the CCDC.
;
_cell_angle_alpha 90
_cell_angle_beta 112.784(3)
_cell_angle_gamma 90
_cell_formula_units_Z 8
_cell_length_a 24.1916(17)
_cell_length_b 9.9649(5)
_cell_length_c 14.5436(11)
_cell_measurement_reflns_used 3725
_cell_measurement_temperature 150.0
_cell_measurement_theta_max 25.92
_cell_measurement_theta_min 3.04
_cell_volume 3232.4(4)
_computing_molecular_graphics 'Olex2 1.3 (Dolomanov et al., 2009)'
_computing_publication_material 'Olex2 1.3 (Dolomanov et al., 2009)'
_computing_structure_refinement 'SHELXL 2018/3 (Sheldrick, 2015)'
_computing_structure_solution 'SHELXT 2018/2 (Sheldrick, 2018)'
_diffrn_ambient_temperature 150.0
_diffrn_measured_fraction_theta_full 0.992
_diffrn_measured_fraction_theta_max 0.989
_diffrn_measurement_device_type 'Bruker APEX-II CCD'
_diffrn_measurement_method '\f and \w scans'
_diffrn_radiation_type MoK\a
_diffrn_radiation_wavelength 0.71073
_diffrn_reflns_av_R_equivalents 0.0705
_diffrn_reflns_av_unetI/netI 0.0334
_diffrn_reflns_Laue_measured_fraction_full 0.992
_diffrn_reflns_Laue_measured_fraction_max 0.989
_diffrn_reflns_limit_h_max 30
_diffrn_reflns_limit_h_min -30
_diffrn_reflns_limit_k_max 12
_diffrn_reflns_limit_k_min -12
_diffrn_reflns_limit_l_max 18
_diffrn_reflns_limit_l_min -18
_diffrn_reflns_number 28476
_diffrn_reflns_point_group_measured_fraction_full 0.992
_diffrn_reflns_point_group_measured_fraction_max 0.989
_diffrn_reflns_theta_full 25.242
_diffrn_reflns_theta_max 26.465
_diffrn_reflns_theta_min 2.238
_diffrn_source_current 30.0
_diffrn_source_power 1.5
_diffrn_source_voltage 50.0
_diffrn_standards_number 0
_exptl_absorpt_coefficient_mu 0.103
_exptl_absorpt_correction_T_max 0.0276
_exptl_absorpt_correction_T_min 0.0114
_exptl_absorpt_correction_type multi-scan
_exptl_absorpt_process_details
;
SADABS-2016/2 (Bruker,2016/2) was used for absorption correction.
wR2(int) was 0.0789 before and 0.0675 after correction.
The Ratio of minimum to maximum transmission is 0.4130.
The \l/2 correction factor is Not present.
;
_exptl_crystal_density_diffrn 1.419
_exptl_crystal_description block
_exptl_crystal_F_000 1424
_exptl_crystal_size_max 0.2
_exptl_crystal_size_mid 0.15
_exptl_crystal_size_min 0.12
_refine_diff_density_max 0.245
_refine_diff_density_min -0.178
_refine_diff_density_rms 0.040
_refine_ls_extinction_method none
_refine_ls_goodness_of_fit_ref 1.105
_refine_ls_hydrogen_treatment constr
_refine_ls_matrix_type full
_refine_ls_number_parameters 235
_refine_ls_number_reflns 3311
_refine_ls_number_restraints 0
_refine_ls_restrained_S_all 1.105
_refine_ls_R_factor_all 0.0563
_refine_ls_R_factor_gt 0.0425
_refine_ls_shift/su_max 0.000
_refine_ls_shift/su_mean 0.000
_refine_ls_structure_factor_coef Fsqd
_refine_ls_weighting_details 'w=1/[\s^2^(Fo^2^)+(0.0493P)^2^+1.6768P] where P=(Fo^2^+2Fc^2^)/3'
_refine_ls_weighting_scheme calc
_refine_ls_wR_factor_gt 0.1029
_refine_ls_wR_factor_ref 0.1139
_reflns_Friedel_coverage 0.000
_reflns_number_gt 2614
_reflns_number_total 3311
_reflns_threshold_expression 'I > 2\s(I)'
_cod_data_source_file d2sc03169h2.cif
_cod_data_source_block mo_0428_1_0m
_cod_depositor_comments 'Adding full bibliography for 1567630--1567632.cif.'
_cod_database_code 1567630
_shelx_shelxl_version_number 2018/3
_shelx_space_group_comment
;
The symmetry employed for this shelxl refinement is uniquely defined
by the following loop, which should always be used as a source of
symmetry information in preference to the above space-group names.
They are only intended as comments.
;
_shelx_estimated_absorpt_t_max 0.988
_shelx_estimated_absorpt_t_min 0.980
_olex2_refinement_description
;
1. Fixed Uiso
 At 1.2 times of:
  All C(H) groups
2.a Aromatic/amide H refined with riding coordinates:
 C007(H007), C00C(H00C), C00D(H00D), C00E(H00E), C00I(H00I), C00J(H00J),
 C00K(H00K), C00L(H00L), C00M(H00M), C00N(H00N), C00O(H00O), C00P(H00P),
 C00Q(H00Q)
;
_olex2_submission_special_instructions 'No special instructions were received'

loop_
_space_group_symop_operation_xyz
'x, y, z'
'-x, y, -z+1/2'
'x+1/2, y+1/2, z'
'-x+1/2, y+1/2, -z+1/2'
'-x, -y, -z'
'x, -y, z-1/2'
'-x+1/2, -y+1/2, -z'
'x+1/2, -y+1/2, z-1/2'

loop_
_atom_site_label
_atom_site_type_symbol
_atom_site_fract_x
_atom_site_fract_y
_atom_site_fract_z
_atom_site_U_iso_or_equiv
_atom_site_adp_type
_atom_site_occupancy
_atom_site_site_symmetry_order
_atom_site_calc_flag
_atom_site_refinement_flags_posn
_atom_site_refinement_flags_adp
_atom_site_refinement_flags_occupancy
_atom_site_disorder_assembly
_atom_site_disorder_group
F001 F 0.26037(5) 0.48710(10) 0.60648(8) 0.0423(3) Uani 1 1 d . . . . .
F002 F 0.20357(4) 0.45210(10) 0.45219(8) 0.0448(3) Uani 1 1 d . . . . .
O003 O 0.43260(5) 0.06059(11) 0.56578(10) 0.0414(3) Uani 1 1 d . . . . .
N004 N 0.39271(6) 0.27434(13) 0.52970(10) 0.0318(3) Uani 1 1 d . . . . .
C005 C 0.30167(7) 0.33376(16) 0.40821(13) 0.0332(4) Uani 1 1 d . . . . .
C006 C 0.40472(7) 0.51164(15) 0.58819(12) 0.0309(3) Uani 1 1 d . . . . .
C007 C 0.37879(8) 0.63482(16) 0.59096(14) 0.0363(4) Uani 1 1 d . . . . .
H007 H 0.337940 0.638966 0.582913 0.044 Uiso 1 1 calc R U . . .
C008 C 0.41168(7) 0.19694(16) 0.68753(13) 0.0348(4) Uani 1 1 d . . . . .
C009 C 0.25889(7) 0.44065(16) 0.52047(13) 0.0346(4) Uani 1 1 d . . . . .
C00A C 0.30432(7) 0.39236(15) 0.50294(12) 0.0317(3) Uani 1 1 d . . . . .
C00B C 0.38322(7) 0.32009(16) 0.68052(12) 0.0326(4) Uani 1 1 d . . . . .
C00C C 0.37569(8) 0.37401(17) 0.76251(13) 0.0370(4) Uani 1 1 d . . . . .
H00C H 0.357744 0.459627 0.759188 0.044 Uiso 1 1 calc R U . . .
C00D C 0.46464(8) 0.50710(17) 0.60148(14) 0.0379(4) Uani 1 1 d . . . . .
H00D H 0.483077 0.423217 0.600550 0.046 Uiso 1 1 calc R U . . .
C00E C 0.43114(8) 0.12213(18) 0.77463(14) 0.0411(4) Uani 1 1 d . . . . .
H00E H 0.450202 0.037780 0.778413 0.049 Uiso 1 1 calc R U . . .
C00F C 0.35496(7) 0.26245(15) 0.42762(13) 0.0327(4) Uani 1 1 d . . . . .
C00G C 0.36950(7) 0.37967(15) 0.57756(12) 0.0302(3) Uani 1 1 d . . . . .
C00H C 0.41531(7) 0.16311(15) 0.59111(13) 0.0341(4) Uani 1 1 d . . . . .
C00I C 0.49768(8) 0.62417(18) 0.61606(15) 0.0424(4) Uani 1 1 d . . . . .
H00I H 0.538713 0.620183 0.625213 0.051 Uiso 1 1 calc R U . . .
C00J C 0.25705(8) 0.33217(17) 0.31269(13) 0.0390(4) Uani 1 1 d . . . . .
H00J H 0.220773 0.380503 0.297977 0.047 Uiso 1 1 calc R U . . .
C00K C 0.47139(8) 0.74690(17) 0.61741(13) 0.0382(4) Uani 1 1 d . . . . .
H00K H 0.494088 0.827174 0.626570 0.046 Uiso 1 1 calc R U . . .
C00L C 0.41201(8) 0.75214(16) 0.60539(14) 0.0385(4) Uani 1 1 d . . . . .
H00L H 0.393835 0.836145 0.606993 0.046 Uiso 1 1 calc R U . . .
C00M C 0.36466(8) 0.18814(17) 0.35520(14) 0.0392(4) Uani 1 1 d . . . . .
H00M H 0.400895 0.139732 0.369652 0.047 Uiso 1 1 calc R U . . .
C00N C 0.42203(9) 0.17380(19) 0.85583(14) 0.0455(5) Uani 1 1 d . . . . .
H00N H 0.434130 0.123642 0.915984 0.055 Uiso 1 1 calc R U . . .
C00O C 0.39521(8) 0.29897(19) 0.85006(14) 0.0429(4) Uani 1 1 d . . . . .
H00O H 0.390135 0.333842 0.907083 0.051 Uiso 1 1 calc R U . . .
C00P C 0.31934(9) 0.18676(19) 0.26012(14) 0.0445(4) Uani 1 1 d . . . . .
H00P H 0.324625 0.135991 0.208837 0.053 Uiso 1 1 calc R U . . .
C00Q C 0.26674(9) 0.25808(19) 0.23905(14) 0.0442(4) Uani 1 1 d . . . . .
H00Q H 0.236772 0.256477 0.173345 0.053 Uiso 1 1 calc R U . . .

loop_
_atom_site_aniso_label
_atom_site_aniso_U_11
_atom_site_aniso_U_22
_atom_site_aniso_U_33
_atom_site_aniso_U_23
_atom_site_aniso_U_13
_atom_site_aniso_U_12
F001 0.0408(6) 0.0450(6) 0.0453(6) -0.0067(5) 0.0214(5) 0.0005(4)
F002 0.0304(5) 0.0485(6) 0.0513(7) -0.0011(5) 0.0110(5) 0.0021(4)
O003 0.0396(7) 0.0290(6) 0.0529(8) -0.0026(5) 0.0150(6) 0.0028(5)
N004 0.0327(7) 0.0274(6) 0.0358(7) -0.0027(5) 0.0138(6) -0.0006(5)
C005 0.0374(9) 0.0282(7) 0.0354(9) 0.0014(6) 0.0156(7) -0.0044(6)
C006 0.0354(8) 0.0282(7) 0.0293(8) -0.0011(6) 0.0127(7) -0.0036(6)
C007 0.0381(9) 0.0307(8) 0.0440(10) -0.0027(7) 0.0203(8) -0.0016(7)
C008 0.0305(8) 0.0319(8) 0.0388(9) 0.0001(7) 0.0099(7) -0.0048(6)
C009 0.0325(8) 0.0329(8) 0.0377(9) -0.0007(7) 0.0126(7) -0.0009(6)
C00A 0.0337(8) 0.0257(7) 0.0348(9) 0.0010(6) 0.0124(7) -0.0026(6)
C00B 0.0302(8) 0.0305(8) 0.0351(9) -0.0002(6) 0.0106(7) -0.0055(6)
C00C 0.0368(9) 0.0361(8) 0.0363(9) -0.0019(7) 0.0120(7) -0.0052(7)
C00D 0.0341(9) 0.0312(8) 0.0470(10) 0.0004(7) 0.0142(8) 0.0004(7)
C00E 0.0393(9) 0.0355(9) 0.0422(10) 0.0059(7) 0.0088(8) -0.0012(7)
C00F 0.0361(8) 0.0282(7) 0.0351(9) -0.0003(6) 0.0153(7) -0.0064(6)
C00G 0.0305(8) 0.0258(7) 0.0344(8) -0.0017(6) 0.0128(7) -0.0001(6)
C00H 0.0290(8) 0.0268(8) 0.0432(10) 0.0002(7) 0.0103(7) -0.0031(6)
C00I 0.0322(9) 0.0403(9) 0.0524(11) 0.0000(8) 0.0140(8) -0.0045(7)
C00J 0.0397(9) 0.0376(9) 0.0367(9) 0.0036(7) 0.0113(8) -0.0030(7)
C00K 0.0432(10) 0.0319(8) 0.0386(9) -0.0025(7) 0.0150(8) -0.0095(7)
C00L 0.0473(10) 0.0280(8) 0.0445(10) -0.0038(7) 0.0226(8) -0.0019(7)
C00M 0.0433(10) 0.0352(9) 0.0442(10) -0.0051(7) 0.0223(8) -0.0061(7)
C00N 0.0472(10) 0.0446(10) 0.0368(10) 0.0087(8) 0.0076(8) -0.0064(8)
C00O 0.0445(10) 0.0486(10) 0.0345(9) -0.0025(8) 0.0141(8) -0.0089(8)
C00P 0.0578(12) 0.0427(10) 0.0397(10) -0.0092(8) 0.0265(9) -0.0138(9)
C00Q 0.0529(11) 0.0453(10) 0.0320(9) -0.0003(8) 0.0139(8) -0.0132(8)

loop_
_atom_type_symbol
_atom_type_description
_atom_type_scat_dispersion_real
_atom_type_scat_dispersion_imag
_atom_type_scat_source
C C 0.0033 0.0016 'International Tables Vol C Tables 4.2.6.8 and 6.1.1.4'
H H 0.0000 0.0000 'International Tables Vol C Tables 4.2.6.8 and 6.1.1.4'
F F 0.0171 0.0103 'International Tables Vol C Tables 4.2.6.8 and 6.1.1.4'
N N 0.0061 0.0033 'International Tables Vol C Tables 4.2.6.8 and 6.1.1.4'
O O 0.0106 0.0060 'International Tables Vol C Tables 4.2.6.8 and 6.1.1.4'

loop_
_geom_angle_atom_site_label_1
_geom_angle_atom_site_label_2
_geom_angle_atom_site_label_3
_geom_angle
_geom_angle_site_symmetry_1
_geom_angle_site_symmetry_3
_geom_angle_publ_flag
C00F N004 C00G 110.09(13) . . ?
C00H N004 C00F 122.60(13) . . ?
C00H N004 C00G 112.78(13) . . ?
C00F C005 C00A 107.98(14) . . ?
C00J C005 C00A 132.37(16) . . ?
C00J C005 C00F 119.54(16) . . ?
C007 C006 C00D 119.02(15) . . ?
C007 C006 C00G 121.30(14) . . ?
C00D C006 C00G 119.56(14) . . ?
C006 C007 H007 119.7 . . ?
C006 C007 C00L 120.55(16) . . ?
C00L C007 H007 119.7 . . ?
C00B C008 C00H 109.95(14) . . ?
C00E C008 C00B 121.66(17) . . ?
C00E C008 C00H 128.37(16) . . ?
F001 C009 F002 109.15(14) . . ?
C00A C009 F001 126.50(16) . . ?
C00A C009 F002 124.34(16) . . ?
C005 C00A C00G 106.81(13) . . ?
C009 C00A C005 126.16(16) . . ?
C009 C00A C00G 126.97(16) . . ?
C008 C00B C00G 109.22(14) . . ?
C00C C00B C008 120.41(16) . . ?
C00C C00B C00G 130.16(15) . . ?
C00B C00C H00C 121.0 . . ?
C00B C00C C00O 117.95(17) . . ?
C00O C00C H00C 121.0 . . ?
C006 C00D H00D 119.9 . . ?
C00I C00D C006 120.30(16) . . ?
C00I C00D H00D 119.9 . . ?
C008 C00E H00E 121.0 . . ?
C00N C00E C008 118.07(17) . . ?
C00N C00E H00E 121.0 . . ?
C005 C00F N004 109.78(14) . . ?
C00M C00F N004 127.90(16) . . ?
C00M C00F C005 122.23(16) . . ?
N004 C00G C006 110.81(12) . . ?
N004 C00G C00A 101.44(12) . . ?
N004 C00G C00B 101.96(12) . . ?
C00A C00G C006 112.16(13) . . ?
C00B C00G C006 109.41(13) . . ?
C00B C00G C00A 120.04(13) . . ?
O003 C00H N004 124.75(17) . . ?
O003 C00H C008 129.35(16) . . ?
N004 C00H C008 105.88(13) . . ?
C00D C00I H00I 119.8 . . ?
C00K C00I C00D 120.45(16) . . ?
C00K C00I H00I 119.8 . . ?
C005 C00J H00J 120.7 . . ?
C005 C00J C00Q 118.51(17) . . ?
C00Q C00J H00J 120.7 . . ?
C00I C00K H00K 120.2 . . ?
C00L C00K C00I 119.61(15) . . ?
C00L C00K H00K 120.2 . . ?
C007 C00L H00L 120.0 . . ?
C00K C00L C007 120.06(16) . . ?
C00K C00L H00L 120.0 . . ?
C00F C00M H00M 121.2 . . ?
C00F C00M C00P 117.51(17) . . ?
C00P C00M H00M 121.2 . . ?
C00E C00N H00N 119.8 . . ?
C00E C00N C00O 120.44(17) . . ?
C00O C00N H00N 119.8 . . ?
C00C C00O C00N 121.40(18) . . ?
C00C C00O H00O 119.3 . . ?
C00N C00O H00O 119.3 . . ?
C00M C00P H00P 119.4 . . ?
C00Q C00P C00M 121.16(17) . . ?
C00Q C00P H00P 119.4 . . ?
C00J C00Q H00Q 119.5 . . ?
C00P C00Q C00J 121.05(17) . . ?
C00P C00Q H00Q 119.5 . . ?

loop_
_geom_bond_atom_site_label_1
_geom_bond_atom_site_label_2
_geom_bond_distance
_geom_bond_site_symmetry_2
_geom_bond_publ_flag
F001 C009 1.321(2) . ?
F002 C009 1.327(2) . ?
O003 C00H 1.214(2) . ?
N004 C00F 1.415(2) . ?
N004 C00G 1.485(2) . ?
N004 C00H 1.395(2) . ?
C005 C00A 1.475(2) . ?
C005 C00F 1.402(2) . ?
C005 C00J 1.391(2) . ?
C006 C007 1.386(2) . ?
C006 C00D 1.387(2) . ?
C006 C00G 1.542(2) . ?
C007 H007 0.9500 . ?
C007 C00L 1.388(2) . ?
C008 C00B 1.391(2) . ?
C008 C00E 1.386(2) . ?
C008 C00H 1.478(2) . ?
C009 C00A 1.312(2) . ?
C00A C00G 1.534(2) . ?
C00B C00C 1.383(2) . ?
C00B C00G 1.523(2) . ?
C00C H00C 0.9500 . ?
C00C C00O 1.392(3) . ?
C00D H00D 0.9500 . ?
C00D C00I 1.383(2) . ?
C00E H00E 0.9500 . ?
C00E C00N 1.382(3) . ?
C00F C00M 1.380(2) . ?
C00I H00I 0.9500 . ?
C00I C00K 1.382(2) . ?
C00J H00J 0.9500 . ?
C00J C00Q 1.393(3) . ?
C00K H00K 0.9500 . ?
C00K C00L 1.379(3) . ?
C00L H00L 0.9500 . ?
C00M H00M 0.9500 . ?
C00M C00P 1.393(3) . ?
C00N H00N 0.9500 . ?
C00N C00O 1.393(3) . ?
C00O H00O 0.9500 . ?
C00P H00P 0.9500 . ?
C00P C00Q 1.384(3) . ?
C00Q H00Q 0.9500 . ?

loop_
_geom_torsion_atom_site_label_1
_geom_torsion_atom_site_label_2
_geom_torsion_atom_site_label_3
_geom_torsion_atom_site_label_4
_geom_torsion
_geom_torsion_site_symmetry_1
_geom_torsion_site_symmetry_2
_geom_torsion_site_symmetry_3
_geom_torsion_site_symmetry_4
_geom_torsion_publ_flag
F001 C009 C00A C005 176.35(14) . . . . ?
F001 C009 C00A C00G -0.5(3) . . . . ?
F002 C009 C00A C005 -4.8(3) . . . . ?
F002 C009 C00A C00G 178.34(14) . . . . ?
N004 C00F C00M C00P 176.87(16) . . . . ?
C005 C00A C00G N004 -18.89(15) . . . . ?
C005 C00A C00G C006 99.40(14) . . . . ?
C005 C00A C00G C00B -130.06(14) . . . . ?
C005 C00F C00M C00P 0.5(2) . . . . ?
C005 C00J C00Q C00P 0.4(3) . . . . ?
C006 C007 C00L C00K -0.2(3) . . . . ?
C006 C00D C00I C00K -0.1(3) . . . . ?
C007 C006 C00D C00I -0.8(3) . . . . ?
C007 C006 C00G N004 153.16(15) . . . . ?
C007 C006 C00G C00A 40.6(2) . . . . ?
C007 C006 C00G C00B -95.19(18) . . . . ?
C008 C00B C00C C00O -2.5(2) . . . . ?
C008 C00B C00G N004 0.90(16) . . . . ?
C008 C00B C00G C006 -116.47(14) . . . . ?
C008 C00B C00G C00A 111.79(16) . . . . ?
C008 C00E C00N C00O -1.4(3) . . . . ?
C009 C00A C00G N004 158.48(16) . . . . ?
C009 C00A C00G C006 -83.2(2) . . . . ?
C009 C00A C00G C00B 47.3(2) . . . . ?
C00A C005 C00F N004 -1.37(17) . . . . ?
C00A C005 C00F C00M 175.57(15) . . . . ?
C00A C005 C00J C00Q -175.06(16) . . . . ?
C00B C008 C00E C00N -0.6(3) . . . . ?
C00B C008 C00H O003 -173.71(16) . . . . ?
C00B C008 C00H N004 4.72(17) . . . . ?
C00B C00C C00O C00N 0.5(3) . . . . ?
C00C C00B C00G N004 175.56(16) . . . . ?
C00C C00B C00G C006 58.2(2) . . . . ?
C00C C00B C00G C00A -73.5(2) . . . . ?
C00D C006 C007 C00L 0.9(3) . . . . ?
C00D C006 C00G N004 -30.9(2) . . . . ?
C00D C006 C00G C00A -143.47(16) . . . . ?
C00D C006 C00G C00B 80.76(18) . . . . ?
C00D C00I C00K C00L 0.8(3) . . . . ?
C00E C008 C00B C00C 2.6(2) . . . . ?
C00E C008 C00B C00G 177.87(15) . . . . ?
C00E C008 C00H O003 4.8(3) . . . . ?
C00E C008 C00H N004 -176.72(16) . . . . ?
C00E C00N C00O C00C 1.4(3) . . . . ?
C00F N004 C00G C006 -100.62(15) . . . . ?
C00F N004 C00G C00A 18.64(16) . . . . ?
C00F N004 C00G C00B 143.03(13) . . . . ?
C00F N004 C00H O003 39.0(2) . . . . ?
C00F N004 C00H C008 -139.49(15) . . . . ?
C00F C005 C00A C009 -164.20(16) . . . . ?
C00F C005 C00A C00G 13.19(17) . . . . ?
C00F C005 C00J C00Q 0.5(2) . . . . ?
C00F C00M C00P C00Q 0.4(3) . . . . ?
C00G N004 C00F C005 -11.63(17) . . . . ?
C00G N004 C00F C00M 171.66(16) . . . . ?
C00G N004 C00H O003 174.33(15) . . . . ?
C00G N004 C00H C008 -4.20(17) . . . . ?
C00G C006 C007 C00L 176.88(16) . . . . ?
C00G C006 C00D C00I -176.80(16) . . . . ?
C00G C00B C00C C00O -176.67(16) . . . . ?
C00H N004 C00F C005 124.69(16) . . . . ?
C00H N004 C00F C00M -52.0(2) . . . . ?
C00H N004 C00G C006 118.52(14) . . . . ?
C00H N004 C00G C00A -122.23(14) . . . . ?
C00H N004 C00G C00B 2.17(16) . . . . ?
C00H C008 C00B C00C -178.73(14) . . . . ?
C00H C008 C00B C00G -3.46(18) . . . . ?
C00H C008 C00E C00N -178.99(16) . . . . ?
C00I C00K C00L C007 -0.7(3) . . . . ?
C00J C005 C00A C009 11.8(3) . . . . ?
C00J C005 C00A C00G -170.83(17) . . . . ?
C00J C005 C00F N004 -177.95(14) . . . . ?
C00J C005 C00F C00M -1.0(2) . . . . ?
C00M C00P C00Q C00J -0.9(3) . . . . ?
